data_7033398
loop_
_publ_author_name
'Castro-Osma, Jose A'
'Alonso-Moreno, Carlos'
'Lara-S\'anchez, Agust\'in'
'Otero, Antonio'
'Fern\'andez-Baeza, Juan'
'S\'anchez-Barba, Luis F'
'Rodr\'iguez, Ana M'

_publ_section_title
;
 Catalytic behaviour in the ring-opening polymerisation of
 organoaluminiums supported by bulky heteroscorpionate ligands.
;
_journal_issue 27
_journal_name_full 'Dalton transactions (Cambridge, England : 2003)'
_journal_page_first 12388
_journal_page_last 12400
_journal_paper_doi 10.1039/c4dt03475a
_journal_volume 44
_journal_year 2015
_chemical_formula_moiety 'C30 H45 N5 S'
_chemical_formula_sum 'C30 H45 N5 S'
_chemical_formula_weight 507.77
_chemical_name_systematic
;
 ?
;
_chemical_properties_physical Heat-sensitive
_space_group_IT_number 14
_symmetry_cell_setting monoclinic
_symmetry_space_group_name_Hall '-P 2yn'
_symmetry_space_group_name_H-M 'P 1 21/n 1'
_atom_sites_solution_hydrogens geom
_atom_sites_solution_primary direct
_atom_sites_solution_secondary difmap
_audit_creation_method SHELXL-97
_audit_update_record
;
2014-11-06 deposited with the CCDC.
2014-12-12 downloaded from the CCDC.
;
_cell_angle_alpha 90.00
_cell_angle_beta 100.062(4)
_cell_angle_gamma 90.00
_cell_formula_units_Z 4
_cell_length_a 12.723(4)
_cell_length_b 13.524(4)
_cell_length_c 19.049(6)
_cell_measurement_reflns_used 2397
_cell_measurement_temperature 230(2)
_cell_measurement_theta_max 19.134
_cell_measurement_theta_min 2.216
_cell_volume 3227.3(17)
_computing_cell_refinement 'Bruker SAINT'
_computing_data_collection 'Bruker APEX'
_computing_data_reduction 'Bruker SAINT, SADABS, XPREP'
_computing_molecular_graphics 'Bruker SHELXTL'
_computing_publication_material 'Bruker SHELXTL'
_computing_structure_refinement 'SHELXL-97 (Sheldrick, 1997)'
_computing_structure_solution 'SHELXS-97 (Sheldrick, 1990)'
_diffrn_ambient_temperature 230(2)
_diffrn_measured_fraction_theta_full 0.995
_diffrn_measured_fraction_theta_max 0.995
_diffrn_measurement_device_type 'CCD area detector'
_diffrn_measurement_method 'omega scans'
_diffrn_radiation_monochromator graphite
_diffrn_radiation_source 'fine-focus sealed tube'
_diffrn_radiation_type MoK\a
_diffrn_radiation_wavelength 0.71073
_diffrn_reflns_av_R_equivalents 0.0446
_diffrn_reflns_av_sigmaI/netI 0.0437
_diffrn_reflns_limit_h_max 15
_diffrn_reflns_limit_h_min -11
_diffrn_reflns_limit_k_max 16
_diffrn_reflns_limit_k_min -16
_diffrn_reflns_limit_l_max 22
_diffrn_reflns_limit_l_min -22
_diffrn_reflns_number 21121
_diffrn_reflns_theta_full 25.00
_diffrn_reflns_theta_max 25.00
_diffrn_reflns_theta_min 2.17
_exptl_absorpt_coefficient_mu 0.124
_exptl_absorpt_correction_T_max 0.746
_exptl_absorpt_correction_T_min 0.682
_exptl_absorpt_correction_type multi-scan
_exptl_absorpt_process_details SADABS
_exptl_crystal_colour colourless
_exptl_crystal_density_diffrn 1.045
_exptl_crystal_density_method 'not measured'
_exptl_crystal_description block
_exptl_crystal_F_000 1104
_exptl_crystal_size_max 0.36
_exptl_crystal_size_mid 0.32
_exptl_crystal_size_min 0.25
_refine_diff_density_max 0.453
_refine_diff_density_min -0.321
_refine_diff_density_rms 0.047
_refine_ls_extinction_method none
_refine_ls_goodness_of_fit_ref 1.040
_refine_ls_hydrogen_treatment constr
_refine_ls_matrix_type full
_refine_ls_number_parameters 343
_refine_ls_number_reflns 5659
_refine_ls_number_restraints 58
_refine_ls_restrained_S_all 1.043
_refine_ls_R_factor_all 0.1136
_refine_ls_R_factor_gt 0.0749
_refine_ls_shift/su_max 0.026
_refine_ls_shift/su_mean 0.001
_refine_ls_structure_factor_coef Fsqd
_refine_ls_weighting_details 'calc w=1/[\s^2^(Fo^2^)+(0.1262P)^2^+1.2901P] where P=(Fo^2^+2Fc^2^)/3'
_refine_ls_weighting_scheme calc
_refine_ls_wR_factor_gt 0.2080
_refine_ls_wR_factor_ref 0.2392
_reflns_d_resolution_high 0.8409
_reflns_number_gt 3582
_reflns_number_total 5659
_reflns_threshold_expression >2sigma(I)
_cod_data_source_file c4dt03475a2.cif
_cod_data_source_block 3
_cod_depositor_comments 'Adding full bibliography for 7033398--7033400.cif.'
_cod_original_sg_symbol_H-M P21/n
_cod_database_code 7033398
_shelx_title ' JA_36 in P2(1)/n'
_shelx_f_calc_maximum 157.43
_shelx_f_squared_multiplier 1.000

loop_
_symmetry_equiv_pos_as_xyz
'x, y, z'
'-x+1/2, y+1/2, -z+1/2'
'-x, -y, -z'
'x-1/2, -y-1/2, z-1/2'

loop_
_atom_site_label
_atom_site_type_symbol
_atom_site_fract_x
_atom_site_fract_y
_atom_site_fract_z
_atom_site_U_iso_or_equiv
_atom_site_adp_type
_atom_site_occupancy
_atom_site_symmetry_multiplicity
_atom_site_calc_flag
_atom_site_refinement_flags
_atom_site_disorder_assembly
_atom_site_disorder_group
S1 S 0.59172(9) 0.35351(7) 0.26080(5) 0.0744(4) Uani 1 1 d . . .
N1 N 0.7053(2) 0.16920(18) 0.37224(13) 0.0500(6) Uani 1 1 d . . .
N2 N 0.8045(2) 0.2108(2) 0.37992(14) 0.0579(7) Uani 1 1 d . . .
N3 N 0.60397(19) 0.24615(18) 0.45297(12) 0.0471(6) Uani 1 1 d . . .
N4 N 0.6935(2) 0.2377(2) 0.50370(14) 0.0570(7) Uani 1 1 d . . .
N5 N 0.7014(2) 0.39518(18) 0.39104(13) 0.0535(7) Uani 1 1 d . . .
H5 H 0.7126 0.3742 0.4343 0.064 Uiso 1 1 calc R . .
C1 C 0.8708(3) 0.1368(2) 0.37673(17) 0.0559(8) Uani 1 1 d . A .
C2 C 0.8139(3) 0.0472(3) 0.36771(17) 0.0599(9) Uani 1 1 d . . .
H2 H 0.8430 -0.0153 0.3644 0.072 Uiso 1 1 calc R . .
C3 C 0.7082(3) 0.0685(2) 0.36475(15) 0.0503(8) Uani 1 1 d . . .
C4 C 0.9885(3) 0.1563(3) 0.3845(2) 0.0696(10) Uani 1 1 d D . .
C5 C 1.0291(9) 0.1810(8) 0.4630(5) 0.104(3) Uiso 0.50 1 d PD A 1
H5A H 1.1044 0.1942 0.4700 0.156 Uiso 0.50 1 calc PR A 1
H5B H 1.0161 0.1260 0.4922 0.156 Uiso 0.50 1 calc PR A 1
H5C H 0.9924 0.2383 0.4761 0.156 Uiso 0.50 1 calc PR A 1
C6 C 1.0466(8) 0.0608(6) 0.3696(5) 0.100(3) Uiso 0.50 1 d PD A 1
H6A H 1.1218 0.0736 0.3745 0.150 Uiso 0.50 1 calc PR A 1
H6B H 1.0197 0.0387 0.3219 0.150 Uiso 0.50 1 calc PR A 1
H6C H 1.0346 0.0107 0.4029 0.150 Uiso 0.50 1 calc PR A 1
C7 C 1.0076(11) 0.2362(9) 0.3354(6) 0.135(4) Uiso 0.50 1 d PD A 1
H7A H 1.0829 0.2485 0.3405 0.202 Uiso 0.50 1 calc PR A 1
H7B H 0.9720 0.2953 0.3464 0.202 Uiso 0.50 1 calc PR A 1
H7C H 0.9803 0.2166 0.2872 0.202 Uiso 0.50 1 calc PR A 1
C5A C 1.0457(11) 0.1250(9) 0.4566(5) 0.132(4) Uiso 0.50 1 d PD A 2
H5A1 H 1.1206 0.1381 0.4604 0.198 Uiso 0.50 1 calc PR A 2
H5A2 H 1.0350 0.0555 0.4628 0.198 Uiso 0.50 1 calc PR A 2
H5A3 H 1.0182 0.1612 0.4928 0.198 Uiso 0.50 1 calc PR A 2
C6A C 1.0347(9) 0.1057(8) 0.3249(5) 0.110(3) Uiso 0.50 1 d PD A 2
H6A1 H 1.1098 0.1192 0.3307 0.166 Uiso 0.50 1 calc PR A 2
H6A2 H 0.9996 0.1305 0.2796 0.166 Uiso 0.50 1 calc PR A 2
H6A3 H 1.0236 0.0357 0.3269 0.166 Uiso 0.50 1 calc PR A 2
C7A C 1.0125(8) 0.2690(6) 0.3750(5) 0.090(3) Uiso 0.50 1 d PD A 2
H7A1 H 1.0882 0.2788 0.3803 0.135 Uiso 0.50 1 calc PR A 2
H7A2 H 0.9851 0.3068 0.4104 0.135 Uiso 0.50 1 calc PR A 2
H7A3 H 0.9789 0.2902 0.3283 0.135 Uiso 0.50 1 calc PR A 2
C8 C 0.6139(3) 0.0002(2) 0.35426(18) 0.0603(9) Uani 1 1 d . . .
C9 C 0.5595(4) 0.0014(3) 0.4198(2) 0.0820(12) Uani 1 1 d . . .
H9A H 0.4994 -0.0426 0.4123 0.123 Uiso 1 1 calc R . .
H9B H 0.5356 0.0673 0.4274 0.123 Uiso 1 1 calc R . .
H9C H 0.6093 -0.0196 0.4609 0.123 Uiso 1 1 calc R . .
C10 C 0.5344(3) 0.0258(3) 0.2862(2) 0.0841(12) Uani 1 1 d . . .
H10A H 0.4753 -0.0193 0.2810 0.126 Uiso 1 1 calc R . .
H10B H 0.5693 0.0205 0.2456 0.126 Uiso 1 1 calc R . .
H10C H 0.5090 0.0922 0.2896 0.126 Uiso 1 1 calc R . .
C11 C 0.6544(4) -0.1056(3) 0.3456(3) 0.0944(14) Uani 1 1 d . . .
H11A H 0.5950 -0.1505 0.3386 0.142 Uiso 1 1 calc R . .
H11B H 0.7036 -0.1240 0.3876 0.142 Uiso 1 1 calc R . .
H11C H 0.6897 -0.1081 0.3050 0.142 Uiso 1 1 calc R . .
C12 C 0.6635(3) 0.2616(3) 0.56424(17) 0.0626(9) Uani 1 1 d . B .
C13 C 0.5558(3) 0.2866(3) 0.55250(18) 0.0659(9) Uani 1 1 d . . .
H13 H 0.5164 0.3056 0.5870 0.079 Uiso 1 1 calc R . .
C14 C 0.5184(3) 0.2782(2) 0.48089(16) 0.0523(8) Uani 1 1 d . D .
C15 C 0.7432(3) 0.2578(3) 0.63350(19) 0.0840(12) Uani 1 1 d D . .
C16 C 0.813(3) 0.1641(19) 0.6326(17) 0.148(11) Uiso 0.25 1 d PDU B 1
H16A H 0.8639 0.1605 0.6760 0.222 Uiso 0.25 1 calc PR B 1
H16B H 0.8497 0.1672 0.5928 0.222 Uiso 0.25 1 calc PR B 1
H16C H 0.7681 0.1065 0.6283 0.222 Uiso 0.25 1 calc PR B 1
C17 C 0.6830(17) 0.248(3) 0.6954(11) 0.115(8) Uiso 0.25 1 d PDU B 1
H17A H 0.7330 0.2452 0.7393 0.173 Uiso 0.25 1 calc PR B 1
H17B H 0.6408 0.1890 0.6898 0.173 Uiso 0.25 1 calc PR B 1
H17C H 0.6371 0.3045 0.6961 0.173 Uiso 0.25 1 calc PR B 1
C18 C 0.811(2) 0.3488(17) 0.6358(16) 0.121(10) Uiso 0.25 1 d PD B 1
H18A H 0.8636 0.3485 0.6787 0.182 Uiso 0.25 1 calc PR B 1
H18B H 0.7671 0.4065 0.6350 0.182 Uiso 0.25 1 calc PR B 1
H18C H 0.8466 0.3495 0.5952 0.182 Uiso 0.25 1 calc PR B 1
C16A C 0.736(2) 0.1554(12) 0.6664(14) 0.082(6) Uiso 0.25 1 d PDU B 2
H16D H 0.7859 0.1508 0.7102 0.123 Uiso 0.25 1 calc PR B 2
H16E H 0.7514 0.1057 0.6338 0.123 Uiso 0.25 1 calc PR B 2
H16F H 0.6647 0.1454 0.6759 0.123 Uiso 0.25 1 calc PR B 2
C17A C 0.712(2) 0.3381(17) 0.6871(11) 0.075(5) Uiso 0.25 1 d PDU C 2
H17D H 0.7630 0.3357 0.7309 0.112 Uiso 0.25 1 calc PR C 2
H17E H 0.6422 0.3246 0.6966 0.112 Uiso 0.25 1 calc PR C 2
H17F H 0.7137 0.4027 0.6663 0.112 Uiso 0.25 1 calc PR C 2
C18A C 0.8563(12) 0.280(2) 0.6238(10) 0.071(5) Uiso 0.25 1 d PDU B 2
H18D H 0.9031 0.2756 0.6691 0.107 Uiso 0.25 1 calc PR B 2
H18E H 0.8597 0.3449 0.6045 0.107 Uiso 0.25 1 calc PR B 2
H18F H 0.8780 0.2321 0.5917 0.107 Uiso 0.25 1 calc PR B 2
C16B C 0.709(2) 0.1811(19) 0.6839(12) 0.097(7) Uiso 0.25 1 d PDU B 3
H16G H 0.7607 0.1788 0.7271 0.146 Uiso 0.25 1 calc PR B 3
H16H H 0.7042 0.1174 0.6615 0.146 Uiso 0.25 1 calc PR B 3
H16I H 0.6406 0.1990 0.6948 0.146 Uiso 0.25 1 calc PR B 3
C17B C 0.750(2) 0.3597(11) 0.6703(13) 0.094(7) Uiso 0.25 1 d PDU B 3
H17G H 0.8005 0.3569 0.7139 0.142 Uiso 0.25 1 calc PR B 3
H17H H 0.6808 0.3771 0.6807 0.142 Uiso 0.25 1 calc PR B 3
H17I H 0.7718 0.4086 0.6394 0.142 Uiso 0.25 1 calc PR B 3
C18B C 0.8557(13) 0.230(2) 0.6189(11) 0.093(6) Uiso 0.25 1 d PDU B 3
H18G H 0.9051 0.2274 0.6632 0.140 Uiso 0.25 1 calc PR B 3
H18H H 0.8790 0.2788 0.5884 0.140 Uiso 0.25 1 calc PR B 3
H18I H 0.8527 0.1665 0.5961 0.140 Uiso 0.25 1 calc PR B 3
C16D C 0.769(3) 0.1481(10) 0.6484(15) 0.095(7) Uiso 0.25 1 d PDU B 4
H16J H 0.8198 0.1419 0.6919 0.143 Uiso 0.25 1 calc PR B 4
H16K H 0.7987 0.1205 0.6097 0.143 Uiso 0.25 1 calc PR B 4
H16L H 0.7049 0.1132 0.6530 0.143 Uiso 0.25 1 calc PR B 4
C17D C 0.6890(17) 0.303(2) 0.6922(10) 0.087(6) Uiso 0.25 1 d PDU B 4
H17J H 0.7376 0.3008 0.7368 0.130 Uiso 0.25 1 calc PR B 4
H17K H 0.6263 0.2649 0.6962 0.130 Uiso 0.25 1 calc PR B 4
H17L H 0.6691 0.3697 0.6803 0.130 Uiso 0.25 1 calc PR B 4
C18D C 0.8411(18) 0.317(2) 0.6254(12) 0.083(6) Uiso 0.25 1 d PD B 4
H18J H 0.8919 0.3139 0.6690 0.124 Uiso 0.25 1 calc PR B 4
H18K H 0.8212 0.3845 0.6149 0.124 Uiso 0.25 1 calc PR B 4
H18L H 0.8723 0.2898 0.5873 0.124 Uiso 0.25 1 calc PR B 4
C19 C 0.4078(3) 0.3030(3) 0.44144(18) 0.0642(9) Uani 1 1 d D . .
C20 C 0.3391(7) 0.3400(7) 0.4927(4) 0.079(3) Uiso 0.50 1 d PDU D 1
H20A H 0.2692 0.3556 0.4670 0.119 Uiso 0.50 1 calc PR D 1
H20B H 0.3707 0.3983 0.5163 0.119 Uiso 0.50 1 calc PR D 1
H20C H 0.3335 0.2898 0.5274 0.119 Uiso 0.50 1 calc PR D 1
C21 C 0.4043(7) 0.3805(6) 0.3834(4) 0.080(2) Uiso 0.50 1 d PDU D 1
H21A H 0.3316 0.3922 0.3614 0.119 Uiso 0.50 1 calc PR D 1
H21B H 0.4439 0.3573 0.3481 0.119 Uiso 0.50 1 calc PR D 1
H21C H 0.4354 0.4409 0.4039 0.119 Uiso 0.50 1 calc PR D 1
C22 C 0.3551(7) 0.2050(6) 0.4027(4) 0.076(2) Uiso 0.50 1 d PDU D 1
H22A H 0.2847 0.2200 0.3776 0.114 Uiso 0.50 1 calc PR D 1
H22B H 0.3509 0.1549 0.4377 0.114 Uiso 0.50 1 calc PR D 1
H22C H 0.3983 0.1817 0.3695 0.114 Uiso 0.50 1 calc PR D 1
C20A C 0.3304(6) 0.2934(6) 0.4952(4) 0.067(2) Uiso 0.50 1 d PDU D 2
H20D H 0.2592 0.3091 0.4718 0.100 Uiso 0.50 1 calc PR D 2
H20E H 0.3516 0.3383 0.5341 0.100 Uiso 0.50 1 calc PR D 2
H20F H 0.3322 0.2269 0.5130 0.100 Uiso 0.50 1 calc PR D 2
C21A C 0.4128(8) 0.4142(6) 0.4192(5) 0.097(3) Uiso 0.50 1 d PDU D 2
H21D H 0.3442 0.4344 0.3938 0.146 Uiso 0.50 1 calc PR D 2
H21E H 0.4653 0.4220 0.3890 0.146 Uiso 0.50 1 calc PR D 2
H21F H 0.4319 0.4543 0.4611 0.146 Uiso 0.50 1 calc PR D 2
C22A C 0.3650(8) 0.2444(7) 0.3769(4) 0.086(3) Uiso 0.50 1 d PDU D 2
H22D H 0.2948 0.2675 0.3570 0.129 Uiso 0.50 1 calc PR D 2
H22E H 0.3616 0.1759 0.3895 0.129 Uiso 0.50 1 calc PR D 2
H22F H 0.4110 0.2519 0.3423 0.129 Uiso 0.50 1 calc PR D 2
C23 C 0.6186(2) 0.2361(2) 0.37841(15) 0.0472(7) Uani 1 1 d . . .
H23 H 0.5528 0.2087 0.3508 0.057 Uiso 1 1 calc R . .
C24 C 0.6410(2) 0.3354(2) 0.34502(16) 0.0491(8) Uani 1 1 d . . .
C25 C 0.7502(3) 0.4863(2) 0.38150(16) 0.0520(8) Uani 1 1 d . . .
C26 C 0.7121(3) 0.5530(2) 0.32785(18) 0.0657(10) Uani 1 1 d . . .
H26 H 0.6508 0.5390 0.2950 0.079 Uiso 1 1 calc R . .
C27 C 0.7666(4) 0.6407(3) 0.3238(2) 0.0763(11) Uani 1 1 d . . .
H27 H 0.7420 0.6855 0.2876 0.092 Uiso 1 1 calc R . .
C28 C 0.8553(4) 0.6621(3) 0.3719(2) 0.0801(12) Uani 1 1 d . . .
H28 H 0.8910 0.7216 0.3686 0.096 Uiso 1 1 calc R . .
C29 C 0.8923(4) 0.5974(3) 0.4247(3) 0.0872(13) Uani 1 1 d . . .
H29 H 0.9528 0.6126 0.4579 0.105 Uiso 1 1 calc R . .
C30 C 0.8402(3) 0.5090(3) 0.4292(2) 0.0712(10) Uani 1 1 d . . .
H30 H 0.8666 0.4643 0.4650 0.085 Uiso 1 1 calc R . .

loop_
_atom_site_aniso_label
_atom_site_aniso_U_11
_atom_site_aniso_U_22
_atom_site_aniso_U_33
_atom_site_aniso_U_23
_atom_site_aniso_U_13
_atom_site_aniso_U_12
S1 0.1015(9) 0.0696(6) 0.0468(5) 0.0014(4) -0.0015(5) -0.0120(5)
N1 0.0441(16) 0.0485(15) 0.0591(16) -0.0036(11) 0.0143(12) -0.0011(12)
N2 0.0466(17) 0.0582(16) 0.0696(18) -0.0065(13) 0.0119(13) -0.0041(14)
N3 0.0392(14) 0.0551(15) 0.0466(14) 0.0008(11) 0.0069(11) 0.0024(11)
N4 0.0460(16) 0.0694(18) 0.0536(16) 0.0066(13) 0.0035(13) 0.0014(13)
N5 0.0624(18) 0.0493(15) 0.0472(14) 0.0008(11) 0.0046(12) -0.0065(13)
C1 0.047(2) 0.065(2) 0.0569(19) -0.0069(15) 0.0112(15) 0.0035(16)
C2 0.061(2) 0.057(2) 0.064(2) -0.0023(15) 0.0158(16) 0.0096(17)
C3 0.061(2) 0.0460(17) 0.0464(17) -0.0024(13) 0.0169(14) -0.0009(15)
C4 0.049(2) 0.081(3) 0.079(2) -0.0131(19) 0.0114(18) 0.0075(18)
C8 0.063(2) 0.0519(19) 0.071(2) -0.0032(15) 0.0242(18) -0.0086(16)
C9 0.093(3) 0.071(2) 0.091(3) 0.004(2) 0.040(2) -0.015(2)
C10 0.079(3) 0.083(3) 0.088(3) -0.014(2) 0.007(2) -0.028(2)
C11 0.100(3) 0.051(2) 0.142(4) -0.014(2) 0.049(3) -0.012(2)
C12 0.057(2) 0.081(2) 0.0484(19) 0.0083(16) 0.0070(16) -0.0048(18)
C13 0.061(2) 0.088(3) 0.051(2) -0.0031(17) 0.0161(16) 0.0013(19)
C14 0.0456(19) 0.0595(19) 0.0531(18) 0.0001(14) 0.0126(14) 0.0004(15)
C15 0.073(3) 0.122(4) 0.053(2) 0.011(2) 0.0002(19) -0.004(2)
C19 0.045(2) 0.088(3) 0.061(2) -0.0004(17) 0.0120(16) 0.0093(18)
C23 0.0398(17) 0.0535(18) 0.0481(17) -0.0033(13) 0.0076(13) -0.0014(14)
C24 0.0467(19) 0.0533(18) 0.0481(17) -0.0025(13) 0.0104(14) -0.0008(14)
C25 0.055(2) 0.0465(17) 0.0565(18) -0.0044(14) 0.0145(15) -0.0004(15)
C26 0.080(3) 0.054(2) 0.061(2) -0.0008(15) 0.0064(18) -0.0025(18)
C27 0.108(3) 0.055(2) 0.068(2) 0.0024(17) 0.023(2) -0.006(2)
C28 0.090(3) 0.060(2) 0.094(3) -0.009(2) 0.026(3) -0.019(2)
C29 0.074(3) 0.076(3) 0.105(3) -0.003(2) -0.003(2) -0.019(2)
C30 0.068(3) 0.062(2) 0.077(2) 0.0020(17) -0.0058(19) -0.0037(19)

loop_
_atom_type_symbol
_atom_type_description
_atom_type_scat_dispersion_real
_atom_type_scat_dispersion_imag
_atom_type_scat_source
C C 0.0033 0.0016 'International Tables Vol C Tables 4.2.6.8 and 6.1.1.4'
H H 0.0000 0.0000 'International Tables Vol C Tables 4.2.6.8 and 6.1.1.4'
N N 0.0061 0.0033 'International Tables Vol C Tables 4.2.6.8 and 6.1.1.4'
S S 0.1246 0.1234 'International Tables Vol C Tables 4.2.6.8 and 6.1.1.4'

loop_
_geom_angle_atom_site_label_1
_geom_angle_atom_site_label_2
_geom_angle_atom_site_label_3
_geom_angle
N2 N1 C3 112.2(2)
N2 N1 C23 115.9(2)
C3 N1 C23 131.7(3)
C1 N2 N1 105.7(3)
C14 N3 N4 112.1(2)
C14 N3 C23 130.6(3)
N4 N3 C23 116.4(2)
C12 N4 N3 105.4(3)
C24 N5 C25 131.5(3)
N2 C1 C2 109.9(3)
N2 C1 C4 119.8(3)
C2 C1 C4 130.3(3)
C3 C2 C1 107.8(3)
C2 C3 N1 104.4(3)
C2 C3 C8 129.4(3)
N1 C3 C8 126.2(3)
C7 C4 C1 109.7(6)
C7 C4 C5A 132.9(8)
C1 C4 C5A 110.9(6)
C7 C4 C6A 74.3(6)
C1 C4 C6A 110.7(5)
C5A C4 C6A 111.5(7)
C7 C4 C5 113.3(7)
C1 C4 C5 107.2(5)
C5A C4 C5 30.7(5)
C6A C4 C5 135.7(6)
C7 C4 C6 111.0(7)
C1 C4 C6 109.7(5)
C5A C4 C6 76.1(6)
C6A C4 C6 39.4(4)
C5 C4 C6 105.8(6)
C7 C4 C7A 32.9(5)
C1 C4 C7A 111.7(4)
C5A C4 C7A 107.9(6)
C6A C4 C7A 103.9(6)
C5 C4 C7A 82.1(5)
C6 C4 C7A 133.1(6)
C3 C8 C11 108.2(3)
C3 C8 C10 111.5(3)
C11 C8 C10 107.6(3)
C3 C8 C9 110.5(3)
C11 C8 C9 107.8(3)
C10 C8 C9 111.1(3)
N4 C12 C13 110.3(3)
N4 C12 C15 120.1(3)
C13 C12 C15 129.6(3)
C14 C13 C12 107.5(3)
N3 C14 C13 104.7(3)
N3 C14 C19 127.9(3)
C13 C14 C19 127.4(3)
C18 C15 C18D 24.1(12)
C18 C15 C18A 44.5(12)
C18D C15 C18A 20.7(11)
C18 C15 C12 107.0(11)
C18D C15 C12 109.3(10)
C18A C15 C12 113.1(8)
C18 C15 C17 114.4(12)
C18D C15 C17 131.3(14)
C18A C15 C17 137.0(12)
C12 C15 C17 109.1(10)
C18 C15 C16B 139.9(13)
C18D C15 C16B 138.9(13)
C18A C15 C16B 126.2(12)
C12 C15 C16B 110.4(9)
C17 C15 C16B 38.4(10)
C18 C15 C17D 89.2(12)
C18D C15 C17D 110.4(11)
C18A C15 C17D 124.8(12)
C12 C15 C17D 107.6(9)
C17 C15 C17D 28.1(11)
C16B C15 C17D 66.2(11)
C18 C15 C17B 43.0(10)
C18D C15 C17B 66.0(11)
C18A C15 C17B 84.6(11)
C12 C15 C17B 109.9(8)
C17 C15 C17B 73.6(11)
C16B C15 C17B 108.6(10)
C17D C15 C17B 46.6(11)
C18 C15 C16A 143.8(14)
C18D C15 C16A 129.3(13)
C18A C15 C16A 110.9(10)
C12 C15 C16A 107.8(9)
C17 C15 C16A 61.9(12)
C16B C15 C16A 23.4(10)
C17D C15 C16A 89.4(12)
C17B C15 C16A 128.6(11)
C18 C15 C16D 133.0(14)
C18D C15 C16D 112.1(11)
C18A C15 C16D 91.9(12)
C12 C15 C16D 106.4(10)
C17 C15 C16D 84.0(12)
C16B C15 C16D 45.8(12)
C17D C15 C16D 110.8(11)
C17B C15 C16D 141.9(13)
C16A C15 C16D 22.6(11)
C18 C15 C18B 70.0(11)
C18D C15 C18B 46.1(11)
C18A C15 C18B 25.5(9)
C12 C15 C18B 110.4(8)
C17 C15 C18B 136.4(12)
C16B C15 C18B 108.7(10)
C17D C15 C18B 140.5(12)
C17B C15 C18B 108.7(10)
C16A C15 C18B 88.9(11)
C16D C15 C18B 67.9(11)
C18 C15 C16 110.1(12)
C18D C15 C16 87.0(14)
C18A C15 C16 66.4(13)
C12 C15 C16 108.3(12)
C17 C15 C16 107.8(11)
C16B C15 C16 71.2(12)
C17D C15 C16 131.3(14)
C17B C15 C16 138.7(14)
C16A C15 C16 48.8(13)
C16D C15 C16 26.7(13)
C18B C15 C16 41.5(11)
C22A C19 C14 117.9(4)
C22A C19 C20 123.0(6)
C14 C19 C20 110.3(4)
C22A C19 C21 78.8(5)
C14 C19 C21 114.9(4)
C20 C19 C21 107.3(5)
C22A C19 C20A 108.7(5)
C14 C19 C20A 107.3(4)
C20 C19 C20A 24.3(4)
C21 C19 C20A 126.9(5)
C22A C19 C21A 108.3(5)
C14 C19 C21A 105.6(4)
C20 C19 C21A 85.0(5)
C21 C19 C21A 30.5(4)
C20A C19 C21A 108.7(5)
C22A C19 C22 27.8(4)
C14 C19 C22 108.8(4)
C20 C19 C22 109.3(5)
C21 C19 C22 106.1(5)
C20A C19 C22 88.4(5)
C21A C19 C22 134.5(5)
N1 C23 N3 111.3(2)
N1 C23 C24 108.3(2)
N3 C23 C24 112.5(2)
N5 C24 C23 112.7(3)
N5 C24 S1 129.3(2)
C23 C24 S1 118.0(2)
C30 C25 C26 119.2(3)
C30 C25 N5 116.7(3)
C26 C25 N5 124.1(3)
C27 C26 C25 119.1(4)
C28 C27 C26 120.8(4)
C27 C28 C29 120.2(4)
C28 C29 C30 119.9(4)
C25 C30 C29 120.7(4)

loop_
_geom_bond_atom_site_label_1
_geom_bond_atom_site_label_2
_geom_bond_distance
S1 C24 1.636(3)
N1 N2 1.366(4)
N1 C3 1.371(4)
N1 C23 1.447(4)
N2 C1 1.317(4)
N3 C14 1.363(4)
N3 N4 1.364(3)
N3 C23 1.471(4)
N4 C12 1.317(4)
N5 C24 1.333(4)
N5 C25 1.406(4)
C1 C2 1.406(5)
C1 C4 1.502(5)
C2 C3 1.366(4)
C3 C8 1.499(4)
C4 C7 1.477(10)
C4 C5A 1.499(10)
C4 C6A 1.529(9)
C4 C5 1.532(9)
C4 C6 1.539(9)
C4 C7A 1.571(8)
C8 C11 1.539(5)
C8 C10 1.538(5)
C8 C9 1.530(5)
C12 C13 1.391(5)
C12 C15 1.518(5)
C13 C14 1.369(4)
C14 C19 1.513(5)
C15 C18 1.500(14)
C15 C18D 1.510(13)
C15 C18A 1.511(13)
C15 C17 1.519(14)
C15 C16B 1.527(13)
C15 C17D 1.537(13)
C15 C17B 1.542(13)
C15 C16A 1.531(13)
C15 C16D 1.537(13)
C15 C18B 1.552(13)
C15 C16 1.549(15)
C19 C22A 1.484(8)
C19 C20 1.505(8)
C19 C21 1.519(8)
C19 C20A 1.545(7)
C19 C21A 1.567(9)
C19 C22 1.605(8)
C23 C24 1.535(4)
C25 C30 1.367(5)
C25 C26 1.386(4)
C26 C27 1.382(5)
C27 C28 1.356(6)
C28 C29 1.355(6)
C29 C30 1.376(5)
